data_4079381
loop_
_publ_author_name
'Guino-o, Marites A.'
'Zureick, Andrew H.'
'Blank, Natalia F.'
'Anderson, Brian J.'
'Chapp, Timothy W.'
'Kim, Youngmin'
'Glueck, David S.'
'Rheingold, Arnold L.'

_publ_section_title
;
 Synthesis and Structure of Platinum Bis(phospholane) Complexes
 Pt(diphos*)(R)(X), Catalyst Precursors for Asymmetric Phosphine
 Alkylation
;
_journal_issue 19
_journal_name_full Organometallics
_journal_page_first 6900
_journal_paper_doi 10.1021/om300704e
_journal_volume 31
_journal_year 2012
_chemical_formula_sum 'C57 H100 Cl8 P6 Pt2'
_chemical_formula_weight 1644.97
_chemical_name_systematic
; 
 ? 
;
_space_group_IT_number 19
_symmetry_cell_setting orthorhombic
_symmetry_space_group_name_Hall 'P 2ac 2ab'
_symmetry_space_group_name_H-M 'P 21 21 21'
_atom_sites_solution_hydrogens geom
_atom_sites_solution_primary direct
_atom_sites_solution_secondary difmap
_audit_creation_method SHELXL-97
_cell_angle_alpha 90.00
_cell_angle_beta 90.00
_cell_angle_gamma 90.00
_cell_formula_units_Z 4
_cell_length_a 10.7821(15)
_cell_length_b 21.190(3)
_cell_length_c 29.560(4)
_cell_measurement_reflns_used 9768
_cell_measurement_temperature 100(2)
_cell_measurement_theta_max 25.32
_cell_measurement_theta_min 2.23
_cell_volume 6753.7(16)
_computing_cell_refinement 'Bruker SAINT'
_computing_data_collection 'Bruker APEX2'
_computing_data_reduction 'Bruker SAINT'
_computing_molecular_graphics 'Bruker SHELXTL'
_computing_publication_material 'Bruker SHELXTL'
_computing_structure_refinement 'SHELXL-97 (Sheldrick, 1997)'
_computing_structure_solution 'SHELXS-97 (Sheldrick, 1990)'
_diffrn_ambient_temperature 100(2)
_diffrn_measured_fraction_theta_full 1.000
_diffrn_measured_fraction_theta_max 0.999
_diffrn_measurement_device_type 'Bruker APEX-II CCD'
_diffrn_measurement_method '\f and \w scans'
_diffrn_radiation_monochromator graphite
_diffrn_radiation_source 'fine-focus sealed tube'
_diffrn_radiation_type MoK\a
_diffrn_radiation_wavelength 0.71073
_diffrn_reflns_av_R_equivalents 0.0649
_diffrn_reflns_av_sigmaI/netI 0.0409
_diffrn_reflns_limit_h_max 12
_diffrn_reflns_limit_h_min -12
_diffrn_reflns_limit_k_max 25
_diffrn_reflns_limit_k_min -19
_diffrn_reflns_limit_l_max 35
_diffrn_reflns_limit_l_min -35
_diffrn_reflns_number 94722
_diffrn_reflns_theta_full 25.00
_diffrn_reflns_theta_max 25.33
_diffrn_reflns_theta_min 1.68
_exptl_absorpt_coefficient_mu 4.632
_exptl_absorpt_correction_T_max 0.7082
_exptl_absorpt_correction_T_min 0.3371
_exptl_absorpt_correction_type analytical
_exptl_absorpt_process_details sadabs
_exptl_crystal_colour colorless
_exptl_crystal_density_diffrn 1.618
_exptl_crystal_density_method 'not measured'
_exptl_crystal_description rod
_exptl_crystal_F_000 3296
_exptl_crystal_size_max 0.30
_exptl_crystal_size_mid 0.11
_exptl_crystal_size_min 0.08
_platon_squeeze_details
; 
 SQUEEZE (PLATON, A.Spek) was used to treat diffuse solvent and anion 
 contributions.Total electron count found = 578/unit cell. Calculated for
 8 Cl- and 12 CH2Cl2(the re'xtal solvent) = 640/unit cell.  The intensive
 properties (density, F(000), etc.) reflect these contributions.    
;
_refine_diff_density_max 1.101
_refine_diff_density_min -0.799
_refine_diff_density_rms 0.098
_refine_ls_abs_structure_details 'Flack H D (1983), Acta Cryst. A39, 876-881'
_refine_ls_abs_structure_Flack 0.013(5)
_refine_ls_extinction_method none
_refine_ls_goodness_of_fit_ref 1.048
_refine_ls_hydrogen_treatment constr
_refine_ls_matrix_type full
_refine_ls_number_parameters 561
_refine_ls_number_reflns 12315
_refine_ls_number_restraints 0
_refine_ls_restrained_S_all 1.048
_refine_ls_R_factor_all 0.0346
_refine_ls_R_factor_gt 0.0313
_refine_ls_shift/su_max 0.001
_refine_ls_shift/su_mean 0.000
_refine_ls_structure_factor_coef Fsqd
_refine_ls_weighting_details 'calc w=1/[\s^2^(Fo^2^)+(0.0300P)^2^+9.0000P] where P=(Fo^2^+2Fc^2^)/3'
_refine_ls_weighting_scheme calc
_refine_ls_wR_factor_gt 0.0699
_refine_ls_wR_factor_ref 0.0710
_reflns_number_gt 11454
_reflns_number_total 12315
_reflns_threshold_expression >2sigma(I)
_cod_data_source_file om300704e_si_002.cif
_cod_data_source_block glu300
_cod_depositor_comments
;
The following automatic conversions were performed:

'_symmetry_cell_setting' value 'Orthorhombic' changed to
'orthorhombic' according to
/home/saulius/struct/CIF-dictionaries/cif_core.dic dictionary named
'cif_core.dic' version 2.4.2 from 2011-04-26.

Automatic conversion script
Id: cif_fix_values 1891 2012-01-12 08:04:46Z andrius 
;
_cod_original_cell_volume 6753.8(16)
_cod_original_sg_symbol_H-M P2(1)2(1)2(1)
_cod_database_code 4079381
_alert_comments_
;
The handling of SQUEEZE data gives rise to A alerts because of the 
atom site/formula discrepancies.  CHECKCIF intends to correct this in the future.
;

loop_
_symmetry_equiv_pos_as_xyz
'x, y, z'
'x+1/2, -y+1/2, -z'
'-x, y+1/2, -z+1/2'
'-x+1/2, -y, z+1/2'

loop_
_atom_site_label
_atom_site_type_symbol
_atom_site_fract_x
_atom_site_fract_y
_atom_site_fract_z
_atom_site_U_iso_or_equiv
_atom_site_adp_type
_atom_site_occupancy
_atom_site_symmetry_multiplicity
_atom_site_calc_flag
_atom_site_refinement_flags
Pt1 Pt 0.193941(18) 0.244783(10) 0.127374(6) 0.01823(5) Uani 1 1 d .
Pt2 Pt 0.296523(19) 0.628589(10) 0.120537(7) 0.01977(6) Uani 1 1 d .
P1 P 0.26596(14) 0.14992(8) 0.15361(5) 0.0238(4) Uani 1 1 d .
P2 P 0.03024(14) 0.18428(8) 0.10053(5) 0.0226(3) Uani 1 1 d .
P3 P 0.12603(13) 0.34672(7) 0.10995(5) 0.0184(3) Uani 1 1 d .
P4 P 0.22800(13) 0.72437(7) 0.14575(5) 0.0220(3) Uani 1 1 d .
P5 P 0.45679(15) 0.68757(8) 0.08911(6) 0.0262(4) Uani 1 1 d .
P6 P 0.35828(14) 0.52629(8) 0.10244(6) 0.0233(3) Uani 1 1 d .
C1 C -0.1359(6) 0.2018(3) 0.1056(2) 0.0267(14) Uani 1 1 d .
H1A H -0.1454 0.2487 0.1047 0.032 Uiso 1 1 calc R
C2 C -0.1957(6) 0.1753(3) 0.06258(19) 0.0318(14) Uani 1 1 d .
H2A H -0.2773 0.1954 0.0572 0.038 Uiso 1 1 calc R
H2B H -0.2079 0.1292 0.0653 0.038 Uiso 1 1 calc R
C3 C -0.1058(7) 0.1905(3) 0.0236(2) 0.0345(16) Uani 1 1 d .
H3A H -0.1058 0.2363 0.0173 0.041 Uiso 1 1 calc R
H3B H -0.1313 0.1679 -0.0042 0.041 Uiso 1 1 calc R
C4 C 0.0251(6) 0.1687(3) 0.0386(2) 0.0286(14) Uani 1 1 d .
H4A H 0.0288 0.1219 0.0344 0.034 Uiso 1 1 calc R
C5 C -0.1956(6) 0.1785(3) 0.14966(19) 0.0366(15) Uani 1 1 d .
H5A H -0.2836 0.1901 0.1500 0.055 Uiso 1 1 calc R
H5B H -0.1537 0.1980 0.1755 0.055 Uiso 1 1 calc R
H5C H -0.1877 0.1325 0.1516 0.055 Uiso 1 1 calc R
C6 C 0.1310(7) 0.1971(4) 0.0113(2) 0.0421(19) Uani 1 1 d .
H6A H 0.1203 0.1864 -0.0208 0.063 Uiso 1 1 calc R
H6B H 0.2100 0.1800 0.0221 0.063 Uiso 1 1 calc R
H6C H 0.1308 0.2430 0.0149 0.063 Uiso 1 1 calc R
C7 C 0.0500(6) 0.1048(3) 0.1230(3) 0.0354(15) Uani 1 1 d .
H7A H 0.0167 0.1027 0.1541 0.043 Uiso 1 1 calc R
H7B H 0.0033 0.0744 0.1041 0.043 Uiso 1 1 calc R
C8 C 0.1868(6) 0.0873(3) 0.1232(2) 0.0353(14) Uani 1 1 d .
H8A H 0.2187 0.0841 0.0919 0.042 Uiso 1 1 calc R
H8B H 0.1995 0.0463 0.1385 0.042 Uiso 1 1 calc R
C9 C 0.4302(5) 0.1313(3) 0.1566(2) 0.0297(14) Uani 1 1 d .
H9A H 0.4759 0.1716 0.1624 0.036 Uiso 1 1 calc R
C10 C 0.4423(6) 0.0902(4) 0.1991(2) 0.0423(18) Uani 1 1 d .
H10A H 0.4147 0.0465 0.1929 0.051 Uiso 1 1 calc R
H10B H 0.5293 0.0891 0.2097 0.051 Uiso 1 1 calc R
C11 C 0.3587(6) 0.1212(4) 0.2345(2) 0.0426(18) Uani 1 1 d .
H11A H 0.3954 0.1618 0.2443 0.051 Uiso 1 1 calc R
H11B H 0.3513 0.0935 0.2613 0.051 Uiso 1 1 calc R
C12 C 0.2294(6) 0.1328(3) 0.2137(2) 0.0319(15) Uani 1 1 d .
H12A H 0.1838 0.0917 0.2145 0.038 Uiso 1 1 calc R
C13 C 0.4848(6) 0.1016(4) 0.1145(3) 0.049(2) Uani 1 1 d .
H13A H 0.5735 0.0939 0.1191 0.074 Uiso 1 1 calc R
H13B H 0.4735 0.1301 0.0887 0.074 Uiso 1 1 calc R
H13C H 0.4427 0.0615 0.1083 0.074 Uiso 1 1 calc R
C14 C 0.1526(7) 0.1794(4) 0.2383(2) 0.0372(17) Uani 1 1 d .
H14A H 0.1401 0.1652 0.2695 0.056 Uiso 1 1 calc R
H14B H 0.0720 0.1836 0.2233 0.056 Uiso 1 1 calc R
H14C H 0.1948 0.2204 0.2384 0.056 Uiso 1 1 calc R
C15 C 0.3588(5) 0.2834(3) 0.14898(19) 0.0216(13) Uani 1 1 d .
C16 C 0.4600(5) 0.2859(3) 0.1192(2) 0.0253(13) Uani 1 1 d .
H16A H 0.4504 0.2705 0.0893 0.030 Uiso 1 1 calc R
C17 C 0.5745(6) 0.3104(3) 0.1325(2) 0.0330(16) Uani 1 1 d .
H17A H 0.6407 0.3118 0.1113 0.040 Uiso 1 1 calc R
C18 C 0.5930(6) 0.3323(3) 0.1754(2) 0.0331(15) Uani 1 1 d .
H18A H 0.6718 0.3481 0.1843 0.040 Uiso 1 1 calc R
C19 C 0.4940(6) 0.3312(3) 0.2058(2) 0.0292(14) Uani 1 1 d .
H19A H 0.5043 0.3479 0.2354 0.035 Uiso 1 1 calc R
C20 C 0.3804(5) 0.3059(3) 0.19297(19) 0.0229(14) Uani 1 1 d .
H20A H 0.3154 0.3038 0.2146 0.027 Uiso 1 1 calc R
C21 C 0.0065(5) 0.3575(3) 0.06566(19) 0.0257(14) Uani 1 1 d .
H21A H -0.0334 0.3154 0.0608 0.031 Uiso 1 1 calc R
C22 C -0.0910(6) 0.4001(3) 0.0881(2) 0.0376(17) Uani 1 1 d .
H22A H -0.0671 0.4449 0.0844 0.045 Uiso 1 1 calc R
H22B H -0.1726 0.3938 0.0734 0.045 Uiso 1 1 calc R
C23 C -0.0997(5) 0.3840(3) 0.1371(2) 0.0322(15) Uani 1 1 d .
H23A H -0.1389 0.3422 0.1412 0.039 Uiso 1 1 calc R
H23B H -0.1500 0.4159 0.1533 0.039 Uiso 1 1 calc R
C24 C 0.0348(5) 0.3833(3) 0.15576(18) 0.0238(13) Uani 1 1 d .
H24A H 0.0627 0.4282 0.1586 0.029 Uiso 1 1 calc R
C25 C 0.0510(7) 0.3806(4) 0.0193(2) 0.0428(18) Uani 1 1 d .
H25A H -0.0200 0.3842 -0.0012 0.064 Uiso 1 1 calc R
H25B H 0.1109 0.3505 0.0069 0.064 Uiso 1 1 calc R
H25C H 0.0906 0.4220 0.0227 0.064 Uiso 1 1 calc R
C26 C 0.0461(8) 0.3531(4) 0.2019(2) 0.054(2) Uani 1 1 d .
H26A H -0.0061 0.3760 0.2236 0.080 Uiso 1 1 calc R
H26B H 0.1327 0.3548 0.2119 0.080 Uiso 1 1 calc R
H26C H 0.0190 0.3091 0.2002 0.080 Uiso 1 1 calc R
C27 C 0.2537(5) 0.4003(3) 0.0962(2) 0.0210(13) Uani 1 1 d .
H27A H 0.3234 0.3911 0.1170 0.025 Uiso 1 1 calc R
H27B H 0.2823 0.3906 0.0652 0.025 Uiso 1 1 calc R
C28 C 0.2263(5) 0.4717(2) 0.0988(2) 0.0222(13) Uani 1 1 d .
H28A H 0.1727 0.4791 0.1254 0.027 Uiso 1 1 calc R
H28B H 0.1773 0.4833 0.0717 0.027 Uiso 1 1 calc R
C29 C 0.4531(8) 0.5118(4) 0.0503(3) 0.060(2) Uani 1 1 d .
H29A H 0.5002 0.5513 0.0432 0.072 Uiso 1 1 calc R
C30 C 0.5429(9) 0.4627(5) 0.0633(4) 0.077(3) Uani 1 1 d .
H30A H 0.6125 0.4607 0.0415 0.093 Uiso 1 1 calc R
H30B H 0.5026 0.4208 0.0649 0.093 Uiso 1 1 calc R
C31 C 0.5886(6) 0.4836(4) 0.1101(4) 0.084(4) Uani 1 1 d .
H31A H 0.6336 0.5242 0.1077 0.101 Uiso 1 1 calc R
H31B H 0.6459 0.4517 0.1228 0.101 Uiso 1 1 calc R
C32 C 0.4668(7) 0.4916(3) 0.1431(3) 0.051(2) Uani 1 1 d .
H32A H 0.4361 0.4485 0.1510 0.061 Uiso 1 1 calc R
C33 C 0.3784(10) 0.4928(4) 0.0076(3) 0.077(3) Uani 1 1 d .
H33A H 0.4353 0.4866 -0.0178 0.116 Uiso 1 1 calc R
H33B H 0.3192 0.5263 0.0002 0.116 Uiso 1 1 calc R
H33C H 0.3333 0.4535 0.0135 0.116 Uiso 1 1 calc R
C34 C 0.4855(13) 0.5275(5) 0.1862(4) 0.124(6) Uani 1 1 d .
H34A H 0.5461 0.5054 0.2052 0.185 Uiso 1 1 calc R
H34B H 0.4064 0.5307 0.2024 0.185 Uiso 1 1 calc R
H34C H 0.5162 0.5700 0.1793 0.185 Uiso 1 1 calc R
C35 C 0.0637(5) 0.7430(3) 0.1521(2) 0.0294(14) Uani 1 1 d .
H35A H 0.0196 0.7033 0.1607 0.035 Uiso 1 1 calc R
C36 C 0.0600(6) 0.7879(3) 0.1931(2) 0.0351(16) Uani 1 1 d .
H36A H 0.0870 0.8308 0.1843 0.042 Uiso 1 1 calc R
H36B H -0.0250 0.7904 0.2056 0.042 Uiso 1 1 calc R
C37 C 0.1481(6) 0.7603(4) 0.2278(2) 0.0403(17) Uani 1 1 d .
H37A H 0.1133 0.7208 0.2404 0.048 Uiso 1 1 calc R
H37B H 0.1604 0.7905 0.2530 0.048 Uiso 1 1 calc R
C38 C 0.2746(5) 0.7465(3) 0.20411(19) 0.0310(14) Uani 1 1 d .
H38A H 0.3214 0.7871 0.2023 0.037 Uiso 1 1 calc R
C39 C 0.0032(6) 0.7685(4) 0.1090(2) 0.0400(18) Uani 1 1 d .
H39A H -0.0843 0.7780 0.1150 0.060 Uiso 1 1 calc R
H39B H 0.0090 0.7368 0.0850 0.060 Uiso 1 1 calc R
H39C H 0.0460 0.8071 0.0995 0.060 Uiso 1 1 calc R
C40 C 0.3555(7) 0.6994(3) 0.2289(2) 0.0386(17) Uani 1 1 d .
H40A H 0.3739 0.7153 0.2593 0.058 Uiso 1 1 calc R
H40B H 0.4332 0.6934 0.2122 0.058 Uiso 1 1 calc R
H40C H 0.3119 0.6589 0.2312 0.058 Uiso 1 1 calc R
C41 C 0.3005(6) 0.7853(3) 0.1110(2) 0.0326(14) Uani 1 1 d .
H41A H 0.2662 0.7849 0.0800 0.039 Uiso 1 1 calc R
H41B H 0.2872 0.8276 0.1244 0.039 Uiso 1 1 calc R
C42 C 0.4400(6) 0.7682(3) 0.1107(2) 0.0337(16) Uani 1 1 d .
H42A H 0.4741 0.7710 0.1418 0.040 Uiso 1 1 calc R
H42B H 0.4861 0.7980 0.0912 0.040 Uiso 1 1 calc R
C43 C 0.6247(5) 0.6718(3) 0.0936(2) 0.0297(14) Uani 1 1 d .
H43A H 0.6368 0.6253 0.0899 0.036 Uiso 1 1 calc R
C44 C 0.6785(7) 0.7035(4) 0.0520(2) 0.049(2) Uani 1 1 d .
H44A H 0.6839 0.7497 0.0566 0.059 Uiso 1 1 calc R
H44B H 0.7627 0.6871 0.0457 0.059 Uiso 1 1 calc R
C45 C 0.5921(7) 0.6886(5) 0.0129(3) 0.055(2) Uani 1 1 d .
H45A H 0.6013 0.6438 0.0041 0.066 Uiso 1 1 calc R
H45B H 0.6136 0.7151 -0.0135 0.066 Uiso 1 1 calc R
C46 C 0.4575(6) 0.7015(4) 0.0273(2) 0.0367(17) Uani 1 1 d .
H46A H 0.4406 0.7474 0.0221 0.044 Uiso 1 1 calc R
C47 C 0.6833(7) 0.6905(3) 0.1380(2) 0.0363(16) Uani 1 1 d .
H47A H 0.7714 0.6792 0.1377 0.054 Uiso 1 1 calc R
H47B H 0.6417 0.6682 0.1628 0.054 Uiso 1 1 calc R
H47C H 0.6747 0.7361 0.1424 0.054 Uiso 1 1 calc R
C48 C 0.3603(7) 0.6636(4) 0.0003(2) 0.0435(18) Uani 1 1 d .
H48A H 0.3667 0.6742 -0.0319 0.065 Uiso 1 1 calc R
H48B H 0.2771 0.6741 0.0113 0.065 Uiso 1 1 calc R
H48C H 0.3754 0.6183 0.0044 0.065 Uiso 1 1 calc R
C50 C 0.1225(7) 0.5707(3) 0.1923(3) 0.0445(19) Uani 1 1 d .
H50A H 0.1918 0.5738 0.2121 0.053 Uiso 1 1 calc R
C51 C 0.0114(10) 0.5466(4) 0.2078(3) 0.062(3) Uani 1 1 d .
H51A H 0.0049 0.5328 0.2383 0.074 Uiso 1 1 calc R
C52 C -0.0888(10) 0.5422(4) 0.1801(5) 0.078(4) Uani 1 1 d .
H52A H -0.1637 0.5246 0.1913 0.094 Uiso 1 1 calc R
C53 C -0.0829(6) 0.5628(4) 0.1367(4) 0.063(3) Uani 1 1 d .
H53A H -0.1540 0.5607 0.1178 0.076 Uiso 1 1 calc R
C54 C 0.0306(6) 0.5876(3) 0.1197(3) 0.0412(17) Uani 1 1 d .
H54A H 0.0356 0.6020 0.0893 0.049 Uiso 1 1 calc R
C55 C 0.1327(6) 0.5907(3) 0.1473(2) 0.0295(15) Uani 1 1 d .

loop_
_atom_site_aniso_label
_atom_site_aniso_U_11
_atom_site_aniso_U_22
_atom_site_aniso_U_33
_atom_site_aniso_U_23
_atom_site_aniso_U_13
_atom_site_aniso_U_12
Pt1 0.01557(9) 0.01656(11) 0.02256(10) -0.00179(9) -0.00167(9) -0.00282(9)
Pt2 0.01557(10) 0.01681(11) 0.02692(11) -0.00184(9) 0.00195(10) -0.00285(9)
P1 0.0206(8) 0.0198(9) 0.0309(8) 0.0004(6) -0.0044(6) -0.0004(6)
P2 0.0191(8) 0.0219(9) 0.0269(8) -0.0012(7) -0.0059(6) -0.0061(6)
P3 0.0144(7) 0.0178(8) 0.0229(7) -0.0020(6) 0.0019(6) -0.0028(5)
P4 0.0201(8) 0.0158(8) 0.0300(8) -0.0017(6) 0.0009(6) -0.0001(6)
P5 0.0205(8) 0.0263(10) 0.0318(9) -0.0004(7) 0.0030(7) -0.0053(6)
P6 0.0158(7) 0.0166(8) 0.0374(9) -0.0074(7) 0.0056(6) -0.0040(6)
C1 0.024(3) 0.030(4) 0.026(3) 0.003(3) 0.000(2) -0.007(3)
C2 0.026(3) 0.036(4) 0.034(3) -0.002(3) -0.009(3) -0.008(3)
C3 0.041(4) 0.031(4) 0.032(3) -0.006(3) -0.006(3) -0.009(3)
C4 0.027(3) 0.024(4) 0.035(3) -0.005(3) -0.002(3) -0.004(3)
C5 0.022(3) 0.056(4) 0.032(3) 0.000(3) -0.003(3) -0.015(3)
C6 0.036(4) 0.055(6) 0.035(4) -0.011(3) 0.003(3) -0.005(3)
C7 0.046(4) 0.015(3) 0.045(4) 0.005(3) -0.007(3) -0.014(3)
C8 0.036(3) 0.028(3) 0.042(3) -0.001(3) -0.001(4) -0.005(3)
C9 0.017(3) 0.029(4) 0.043(4) 0.000(3) -0.001(2) 0.005(3)
C10 0.030(4) 0.041(5) 0.056(4) 0.008(4) -0.009(3) 0.004(3)
C11 0.034(4) 0.054(5) 0.040(4) 0.010(4) -0.005(3) 0.000(4)
C12 0.035(4) 0.030(4) 0.031(3) 0.009(3) -0.004(3) 0.000(3)
C13 0.033(4) 0.051(5) 0.064(5) -0.009(4) 0.012(4) 0.010(3)
C14 0.039(4) 0.040(4) 0.032(4) 0.011(3) 0.007(3) -0.005(3)
C15 0.024(3) 0.014(3) 0.027(3) 0.005(2) -0.004(2) 0.000(2)
C16 0.014(3) 0.028(3) 0.033(3) 0.003(3) 0.000(3) -0.002(2)
C17 0.024(3) 0.032(4) 0.043(4) 0.007(3) 0.000(3) 0.003(3)
C18 0.020(3) 0.028(4) 0.051(4) 0.002(3) -0.012(3) -0.006(3)
C19 0.025(3) 0.024(4) 0.038(4) 0.000(3) -0.007(3) -0.004(3)
C20 0.017(3) 0.030(4) 0.022(3) 0.005(2) -0.003(2) -0.001(2)
C21 0.025(3) 0.025(4) 0.027(3) -0.007(3) -0.003(2) -0.005(3)
C22 0.029(4) 0.038(4) 0.046(4) -0.016(3) -0.013(3) 0.008(3)
C23 0.015(3) 0.031(4) 0.050(4) -0.011(3) 0.002(3) 0.001(3)
C24 0.020(3) 0.027(4) 0.024(3) -0.006(3) 0.005(2) -0.002(2)
C25 0.052(4) 0.044(5) 0.032(3) 0.002(3) -0.011(3) -0.009(4)
C26 0.062(5) 0.062(6) 0.037(4) 0.007(4) 0.023(4) 0.020(4)
C27 0.011(2) 0.019(3) 0.033(3) 0.001(3) -0.004(2) -0.005(2)
C28 0.017(3) 0.006(3) 0.044(3) 0.005(2) -0.006(2) 0.008(2)
C29 0.063(5) 0.031(5) 0.085(6) -0.001(4) 0.045(5) 0.003(4)
C30 0.052(6) 0.051(7) 0.128(10) 0.003(6) 0.034(6) 0.001(5)
C31 0.009(3) 0.044(5) 0.199(13) 0.023(7) -0.010(5) -0.004(3)
C32 0.049(4) 0.017(4) 0.087(6) -0.007(4) -0.028(4) 0.009(3)
C33 0.137(9) 0.043(6) 0.053(5) -0.021(4) 0.046(6) -0.032(6)
C34 0.188(14) 0.055(7) 0.129(10) -0.029(7) -0.129(10) 0.032(8)
C35 0.026(3) 0.026(4) 0.037(3) 0.000(3) 0.000(3) -0.001(3)
C36 0.030(4) 0.033(4) 0.042(4) -0.004(3) 0.004(3) 0.011(3)
C37 0.040(4) 0.045(5) 0.036(4) -0.011(3) -0.002(3) 0.001(3)
C38 0.032(3) 0.027(4) 0.035(3) -0.012(3) -0.003(3) 0.003(3)
C39 0.035(4) 0.040(5) 0.045(4) 0.010(3) -0.004(3) -0.001(3)
C40 0.039(4) 0.038(5) 0.039(4) -0.006(3) -0.014(3) 0.006(3)
C41 0.033(3) 0.022(3) 0.043(3) 0.000(3) -0.004(3) 0.003(3)
C42 0.035(3) 0.024(4) 0.042(4) 0.008(3) 0.006(3) -0.001(3)
C43 0.017(3) 0.029(4) 0.043(4) -0.003(3) 0.004(3) -0.007(3)
C44 0.038(4) 0.063(5) 0.045(4) -0.001(4) 0.002(3) -0.018(4)
C45 0.035(4) 0.088(7) 0.041(4) -0.002(4) 0.010(3) -0.016(4)
C46 0.035(4) 0.041(5) 0.034(4) 0.003(3) 0.002(3) -0.007(3)
C47 0.030(4) 0.036(4) 0.043(4) 0.004(3) -0.004(3) -0.003(3)
C48 0.038(4) 0.053(5) 0.039(4) 0.001(4) -0.006(3) 0.002(4)
C50 0.057(5) 0.024(4) 0.052(4) -0.006(3) 0.021(4) -0.009(3)
C51 0.077(7) 0.030(5) 0.078(6) -0.010(4) 0.048(6) -0.017(5)
C52 0.066(7) 0.027(5) 0.142(10) -0.017(6) 0.072(7) -0.011(5)
C53 0.021(4) 0.032(5) 0.136(9) -0.033(6) 0.010(5) -0.002(3)
C54 0.026(3) 0.024(4) 0.073(5) -0.009(4) 0.000(4) 0.003(3)
C55 0.025(3) 0.016(3) 0.047(4) -0.003(3) 0.009(3) -0.003(3)

loop_
_atom_type_symbol
_atom_type_description
_atom_type_scat_dispersion_real
_atom_type_scat_dispersion_imag
_atom_type_scat_source
C C 0.0033 0.0016 'International Tables Vol C Tables 4.2.6.8 and 6.1.1.4'
H H 0.0000 0.0000 'International Tables Vol C Tables 4.2.6.8 and 6.1.1.4'
P P 0.1023 0.0942 'International Tables Vol C Tables 4.2.6.8 and 6.1.1.4'
Cl Cl 0.1484 0.1585 'International Tables Vol C Tables 4.2.6.8 and 6.1.1.4'
Pt Pt -1.7033 8.3905 'International Tables Vol C Tables 4.2.6.8 and 6.1.1.4'

loop_
_geom_angle_atom_site_label_1
_geom_angle_atom_site_label_2
_geom_angle_atom_site_label_3
_geom_angle
C15 Pt1 P1 87.17(16)
C15 Pt1 P2 169.15(17)
P1 Pt1 P2 83.62(6)
C15 Pt1 P3 88.39(16)
P1 Pt1 P3 172.57(5)
P2 Pt1 P3 101.35(5)
C55 Pt2 P4 86.81(17)
C55 Pt2 P5 169.35(18)
P4 Pt2 P5 83.87(6)
C55 Pt2 P6 88.37(17)
P4 Pt2 P6 173.59(6)
P5 Pt2 P6 101.30(6)
C9 P1 C8 108.9(3)
C9 P1 C12 96.8(3)
C8 P1 C12 103.4(3)
C9 P1 Pt1 122.5(2)
C8 P1 Pt1 108.3(2)
C12 P1 Pt1 115.1(2)
C7 P2 C1 105.7(3)
C7 P2 C4 101.4(3)
C1 P2 C4 95.0(3)
C7 P2 Pt1 107.3(2)
C1 P2 Pt1 127.0(2)
C4 P2 Pt1 117.2(2)
C27 P3 C24 107.6(3)
C27 P3 C21 106.9(3)
C24 P3 C21 95.5(3)
C27 P3 Pt1 112.74(19)
C24 P3 Pt1 113.2(2)
C21 P3 Pt1 119.2(2)
C35 P4 C41 108.7(3)
C35 P4 C38 96.5(3)
C41 P4 C38 103.2(3)
C35 P4 Pt2 122.7(2)
C41 P4 Pt2 107.9(2)
C38 P4 Pt2 116.1(2)
C42 P5 C43 104.0(3)
C42 P5 C46 101.3(3)
C43 P5 C46 95.5(3)
C42 P5 Pt2 106.7(2)
C43 P5 Pt2 127.1(2)
C46 P5 Pt2 118.9(2)
C32 P6 C28 106.3(3)
C32 P6 C29 97.2(4)
C28 P6 C29 105.7(4)
C32 P6 Pt2 113.9(2)
C28 P6 Pt2 112.21(18)
C29 P6 Pt2 119.8(3)
C2 C1 C5 114.2(5)
C2 C1 P2 105.6(4)
C5 C1 P2 114.4(5)
C1 C2 C3 106.2(5)
C2 C3 C4 107.4(5)
C6 C4 C3 114.5(6)
C6 C4 P2 115.4(4)
C3 C4 P2 104.8(4)
C8 C7 P2 109.9(4)
C7 C8 P1 106.3(4)
C13 C9 C10 113.8(6)
C13 C9 P1 115.4(5)
C10 C9 P1 104.2(4)
C11 C10 C9 105.4(6)
C10 C11 C12 109.3(5)
C14 C12 C11 114.7(6)
C14 C12 P1 117.3(5)
C11 C12 P1 102.6(4)
C16 C15 C20 116.0(5)
C16 C15 Pt1 119.5(4)
C20 C15 Pt1 124.4(4)
C17 C16 C15 121.8(6)
C18 C17 C16 121.1(6)
C17 C18 C19 118.8(6)
C20 C19 C18 120.2(6)
C19 C20 C15 122.0(6)
C25 C21 C22 114.3(6)
C25 C21 P3 117.0(4)
C22 C21 P3 104.1(4)
C23 C22 C21 109.1(5)
C22 C23 C24 106.8(5)
C26 C24 C23 113.6(5)
C26 C24 P3 116.2(5)
C23 C24 P3 104.0(4)
C28 C27 P3 117.0(4)
C27 C28 P6 118.1(4)
C30 C29 C33 111.8(8)
C30 C29 P6 105.0(7)
C33 C29 P6 115.3(6)
C29 C30 C31 104.1(8)
C30 C31 C32 107.9(6)
C34 C32 C31 116.7(8)
C34 C32 P6 116.1(6)
C31 C32 P6 99.4(6)
C39 C35 C36 115.2(6)
C39 C35 P4 113.9(4)
C36 C35 P4 103.8(4)
C37 C36 C35 106.2(5)
C36 C37 C38 108.4(5)
C40 C38 C37 114.2(6)
C40 C38 P4 116.0(4)
C37 C38 P4 103.2(4)
C42 C41 P4 104.7(4)
C41 C42 P5 108.5(4)
C47 C43 C44 115.4(5)
C47 C43 P5 115.1(5)
C44 C43 P5 103.7(5)
C45 C44 C43 106.9(6)
C44 C45 C46 109.5(6)
C45 C46 C48 114.0(6)
C45 C46 P5 104.4(5)
C48 C46 P5 115.1(5)
C51 C50 C55 119.7(8)
C52 C51 C50 121.0(9)
C53 C52 C51 120.7(8)
C52 C53 C54 119.5(9)
C55 C54 C53 119.8(8)
C54 C55 C50 119.2(6)
C54 C55 Pt2 118.1(5)
C50 C55 Pt2 122.7(5)

loop_
_geom_bond_atom_site_label_1
_geom_bond_atom_site_label_2
_geom_bond_distance
Pt1 C15 2.058(6)
Pt1 P1 2.2902(16)
Pt1 P2 2.3214(15)
Pt1 P3 2.3383(15)
Pt2 C55 2.095(6)
Pt2 P4 2.2848(15)
Pt2 P5 2.3262(16)
Pt2 P6 2.3299(16)
P1 C9 1.816(6)
P1 C8 1.816(6)
P1 C12 1.857(6)
P2 C7 1.823(6)
P2 C1 1.835(6)
P2 C4 1.862(6)
P3 C27 1.831(6)
P3 C24 1.845(6)
P3 C21 1.851(6)
P4 C35 1.825(6)
P4 C41 1.825(6)
P4 C38 1.857(6)
P5 C42 1.833(7)
P5 C43 1.846(6)
P5 C46 1.852(7)
P6 C32 1.831(7)
P6 C28 1.837(6)
P6 C29 1.876(8)
C1 C2 1.532(8)
C1 C5 1.535(8)
C2 C3 1.539(9)
C3 C4 1.549(9)
C4 C6 1.521(9)
C7 C8 1.521(9)
C9 C13 1.516(9)
C9 C10 1.536(9)
C10 C11 1.528(10)
C11 C12 1.543(8)
C12 C14 1.479(9)
C15 C16 1.402(8)
C15 C20 1.405(8)
C16 C17 1.395(8)
C17 C18 1.365(9)
C18 C19 1.397(9)
C19 C20 1.390(8)
C21 C25 1.531(9)
C21 C22 1.536(9)
C22 C23 1.493(9)
C23 C24 1.551(8)
C24 C26 1.512(9)
C27 C28 1.543(8)
C29 C30 1.473(13)
C29 C33 1.549(12)
C30 C31 1.535(14)
C31 C32 1.644(12)
C32 C34 1.498(12)
C35 C39 1.529(9)
C35 C36 1.542(9)
C36 C37 1.515(9)
C37 C38 1.561(9)
C38 C40 1.515(9)
C41 C42 1.547(9)
C43 C47 1.511(9)
C43 C44 1.517(9)
C44 C45 1.516(10)
C45 C46 1.536(10)
C46 C48 1.543(10)
C50 C51 1.381(10)
C50 C55 1.402(9)
C51 C52 1.358(15)
C52 C53 1.357(14)
C53 C54 1.424(10)
C54 C55 1.371(9)

loop_
_platon_squeeze_void_nr
_platon_squeeze_void_average_x
_platon_squeeze_void_average_y
_platon_squeeze_void_average_z
_platon_squeeze_void_volume
_platon_squeeze_void_count_electrons
1 0.000 0.562 -0.121 421 143
2 -0.023 0.938 0.121 421 146
3 0.003 0.438 0.379 421 146
4 -0.019 0.062 0.621 421 144
